data_4514405
loop_
_publ_author_name
'Zhang, Liangliang'
'Yuan, Shuai'
'Fan, Weidong'
'Pang, Jiandong'
'Li, Fugang'
'Guo, Bingbing'
'Zhang, Peng'
'Sun, Daofeng'
'Zhou, Hong-Cai'

_publ_section_title
;
 Cooperative Sieving and Functionalization of Zr Metal-Organic Frameworks
 through Insertion and Post-Modification of Auxiliary Linkers.
;
_journal_issue 25
_journal_name_full 'ACS applied materials &amp; interfaces'
_journal_page_first 22390
_journal_page_last 22397
_journal_paper_doi 10.1021/acsami.9b05091
_journal_volume 11
_journal_year 2019
_chemical_formula_sum 'C50 H33 O18 Zr3'
_chemical_formula_weight 1195.42
_space_group_IT_number 65
_space_group_name_Hall '-C 2 2'
_space_group_name_H-M_alt 'C m m m'
_symmetry_cell_setting orthorhombic
_symmetry_space_group_name_Hall '-C 2 2'
_symmetry_space_group_name_H-M 'C m m m'
_atom_sites_solution_hydrogens geom
_atom_sites_solution_primary direct
_atom_sites_solution_secondary difmap
_audit_creation_method SHELXL-97
_cell_angle_alpha 90.00
_cell_angle_beta 90.00
_cell_angle_gamma 90.00
_cell_formula_units_Z 4
_cell_length_a 23.1534(7)
_cell_length_b 33.9456(11)
_cell_length_c 15.0250(4)
_cell_measurement_reflns_used 9901
_cell_measurement_temperature 100(2)
_cell_measurement_theta_max 64.77
_cell_measurement_theta_min 2.31
_cell_volume 11809.0(6)
_computing_cell_refinement 'Bruker SMART'
_computing_data_collection 'Bruker SMART'
_computing_data_reduction 'Bruker SAINT'
_computing_molecular_graphics 'Bruker SHELXTL'
_computing_publication_material 'Bruker SHELXTL'
_computing_structure_refinement 'SHELXL-97 (Sheldrick, 1997)'
_computing_structure_solution 'SHELXS-97 (Sheldrick, 1990)'
_diffrn_ambient_temperature 100(2)
_diffrn_measured_fraction_theta_full 0.991
_diffrn_measured_fraction_theta_max 0.991
_diffrn_measurement_device_type 'CCD area detector'
_diffrn_measurement_method 'phi and omega scans'
_diffrn_radiation_monochromator graphite
_diffrn_radiation_source 'fine-focus sealed tube'
_diffrn_radiation_type CuK\a
_diffrn_radiation_wavelength 1.54184
_diffrn_reflns_av_R_equivalents 0.0818
_diffrn_reflns_av_sigmaI/netI 0.0607
_diffrn_reflns_limit_h_max 26
_diffrn_reflns_limit_h_min -26
_diffrn_reflns_limit_k_max 39
_diffrn_reflns_limit_k_min -37
_diffrn_reflns_limit_l_max 15
_diffrn_reflns_limit_l_min -17
_diffrn_reflns_number 47942
_diffrn_reflns_theta_full 65.24
_diffrn_reflns_theta_max 65.24
_diffrn_reflns_theta_min 2.94
_exptl_absorpt_coefficient_mu 2.401
_exptl_absorpt_correction_T_max 0.6856
_exptl_absorpt_correction_T_min 0.6081
_exptl_absorpt_correction_type multi-scan
_exptl_absorpt_process_details sadabs
_exptl_crystal_colour colorless
_exptl_crystal_density_diffrn 0.672
_exptl_crystal_density_meas 0.672
_exptl_crystal_density_method 'not measured'
_exptl_crystal_description octahedron
_exptl_crystal_F_000 2388
_exptl_crystal_size_max 0.23
_exptl_crystal_size_mid 0.22
_exptl_crystal_size_min 0.17
_platon_squeeze_details
;
;
_refine_diff_density_max 5.569
_refine_diff_density_min -0.925
_refine_diff_density_rms 0.113
_refine_ls_extinction_method none
_refine_ls_goodness_of_fit_ref 1.110
_refine_ls_hydrogen_treatment mixed
_refine_ls_matrix_type full
_refine_ls_number_parameters 193
_refine_ls_number_reflns 5463
_refine_ls_number_restraints 0
_refine_ls_restrained_S_all 1.110
_refine_ls_R_factor_all 0.0791
_refine_ls_R_factor_gt 0.0630
_refine_ls_shift/su_max 0.001
_refine_ls_shift/su_mean 0.000
_refine_ls_structure_factor_coef Fsqd
_refine_ls_weighting_details 'calc w=1/[\s^2^(Fo^2^)+(0.0970P)^2^+0.0000P] where P=(Fo^2^+2Fc^2^)/3'
_refine_ls_weighting_scheme calc
_refine_ls_wR_factor_gt 0.1613
_refine_ls_wR_factor_ref 0.1653
_reflns_number_gt 4005
_reflns_number_total 5463
_reflns_threshold_expression >2sigma(I)
_cod_data_source_file am9b05091_si_003.cif
_cod_data_source_block PCN606TPDC
_cod_depositor_comments
;
The following automatic conversions were performed:

'_symmetry_cell_setting' value 'Orthorhombic' changed to
'orthorhombic' according to
/home/data/users/saulius/crontab/automatic-downloads/rss-feeds/ACS/lib/dictionaries/cif_core.dic
dictionary named 'cif_core.dic' version 2.4.2 from 2011-04-26.

Automatic conversion script
Id: cif_fix_values 4973 2017-02-22 13:04:09Z antanas 

 Adding full bibliography for 4514404--4514405.cif.
;
_cod_original_sg_symbol_H-M Cmmm
_cod_database_code 4514405

loop_
_symmetry_equiv_pos_as_xyz
'x, y, z'
'-x, -y, z'
'x, -y, -z'
'-x, y, -z'
'x+1/2, y+1/2, z'
'-x+1/2, -y+1/2, z'
'x+1/2, -y+1/2, -z'
'-x+1/2, y+1/2, -z'
'-x, -y, -z'
'x, y, -z'
'-x, y, z'
'x, -y, z'
'-x+1/2, -y+1/2, -z'
'x+1/2, y+1/2, -z'
'-x+1/2, y+1/2, z'
'x+1/2, -y+1/2, z'

loop_
_atom_site_label
_atom_site_type_symbol
_atom_site_fract_x
_atom_site_fract_y
_atom_site_fract_z
_atom_site_U_iso_or_equiv
_atom_site_adp_type
_atom_site_occupancy
_atom_site_symmetry_multiplicity
_atom_site_calc_flag
_atom_site_refinement_flags
_atom_site_disorder_group
Zr1 Zr 0.0000 0.072071(18) 0.0000 0.0240(2) Uani 1 4 d S .
Zr2 Zr 0.076469(19) 0.0000 0.11641(3) 0.02661(19) Uani 1 2 d S .
O1 O 0.05759(13) 0.10492(8) 0.08835(19) 0.0381(7) Uani 1 1 d . .
O2 O 0.10861(13) 0.05909(9) 0.1634(2) 0.0513(9) Uani 1 1 d . .
O3 O 0.2500 0.2500 0.1737(4) 0.119(3) Uani 1 2 d S .
H3 H 0.2329 0.2298 0.1550 0.179 Uiso 0.50 1 calc PR .
O4 O 0.16776(19) 0.0000 0.0804(4) 0.0612(14) Uani 1 2 d S .
O5 O 0.0705(2) 0.0000 0.2631(3) 0.0691(15) Uani 1 2 d S .
H5 H 0.0908 -0.0188 0.2836 0.104 Uiso 1 1 d R .
O6 O 0.0000 0.03472(14) 0.1177(3) 0.0590(15) Uani 1 2 d S .
H6 H 0.0000 0.0492 0.1639 0.071 Uiso 0.25 2 d SPR .
O7 O 0.0742(2) 0.03552(13) 0.0000 0.0552(13) Uani 1 2 d S .
H7 H 0.1039 0.0502 0.0000 0.066 Uiso 0.25 2 d SPR .
C1 C 0.0963(2) 0.09395(14) 0.1425(3) 0.0465(12) Uani 1 1 d . .
C2 C 0.1296(2) 0.12601(14) 0.1870(3) 0.0585(14) Uani 1 1 d . .
C3 C 0.1195(3) 0.16521(15) 0.1639(4) 0.0780(19) Uani 1 1 d . .
H3A H 0.0904 0.1715 0.1217 0.094 Uiso 1 1 calc R .
C4 C 0.1517(3) 0.19456(15) 0.2020(4) 0.087(2) Uani 1 1 d . .
H4 H 0.1451 0.2211 0.1847 0.104 Uiso 1 1 calc R .
C5 C 0.1921(3) 0.18684(16) 0.2628(4) 0.0741(18) Uani 1 1 d . .
C6 C 0.2022(3) 0.14909(16) 0.2873(4) 0.0800(19) Uani 1 1 d . .
H6A H 0.2305 0.1435 0.3314 0.096 Uiso 1 1 calc R .
C7 C 0.1708(2) 0.11787(15) 0.2472(4) 0.0691(16) Uani 1 1 d . .
H7A H 0.1788 0.0913 0.2630 0.083 Uiso 1 1 calc R .
C8 C 0.2500 0.2500 0.2650(5) 0.074(3) Uani 1 2 d S .
C9 C 0.2243(3) 0.21979(17) 0.3095(4) 0.083(2) Uani 1 1 d . .
C10 C 0.2252(3) 0.21990(16) 0.4038(4) 0.080(2) Uani 1 1 d . .
H10 H 0.2082 0.1986 0.4352 0.096 Uiso 1 1 calc R .
C11 C 0.2500 0.2500 0.4503(4) 0.064(2) Uani 1 2 d S .
C12 C 0.1911(5) 0.0000 0.0000 0.071(3) Uani 1 4 d S .
C13 C 0.2555(5) 0.0000 0.0000 0.102(5) Uani 1 4 d S .
C14 C 0.2864(4) 0.0000 0.0801(8) 0.112(4) Uani 1 2 d S .
H14 H 0.2660 0.0000 0.1349 0.134 Uiso 1 2 calc SR .
C15 C 0.3460(5) 0.0000 0.0808(9) 0.129(4) Uani 1 2 d S .
H15 H 0.3665 0.0000 0.1356 0.155 Uiso 1 2 calc SR .
C16 C 0.3758(7) 0.0000 0.0000 0.142(7) Uani 1 4 d S .
C17 C 0.4403(8) 0.0000 0.0000 0.150(9) Uani 1 4 d S .
C18 C 0.4701(19) 0.037(3) 0.0000 0.16(3) Uani 0.62(18) 2 d SP 1
H18 H 0.4490 0.0609 0.0000 0.194 Uiso 0.62(18) 2 d SPR 1
C18' C 0.470(3) 0.023(4) 0.063(15) 0.15(4) Uani 0.19(9) 1 d P 2
H18' H 0.4491 0.0389 0.1045 0.175 Uiso 0.19(9) 1 d PR 2

loop_
_atom_site_aniso_label
_atom_site_aniso_U_11
_atom_site_aniso_U_22
_atom_site_aniso_U_33
_atom_site_aniso_U_23
_atom_site_aniso_U_13
_atom_site_aniso_U_12
Zr1 0.0273(4) 0.0187(4) 0.0260(4) 0.000 0.000 0.000
Zr2 0.0249(3) 0.0238(3) 0.0311(3) 0.000 -0.0077(2) 0.000
O1 0.0471(18) 0.0291(16) 0.0382(18) -0.0059(14) -0.0086(15) -0.0072(14)
O2 0.054(2) 0.0374(19) 0.063(2) -0.0134(17) -0.0231(17) -0.0007(16)
O3 0.224(8) 0.083(5) 0.051(4) 0.000 0.000 -0.067(5)
O4 0.028(2) 0.059(3) 0.096(4) 0.000 0.006(3) 0.000
O5 0.098(4) 0.065(3) 0.044(3) 0.000 -0.038(3) 0.000
O6 0.029(2) 0.055(3) 0.093(4) 0.043(3) 0.000 0.000
O7 0.081(3) 0.040(3) 0.044(3) 0.000 0.000 0.027(2)
C1 0.056(3) 0.034(3) 0.050(3) -0.009(2) -0.005(3) -0.014(2)
C2 0.081(4) 0.039(3) 0.055(3) -0.002(2) -0.026(3) -0.021(3)
C3 0.120(5) 0.037(3) 0.076(4) -0.007(3) -0.044(4) -0.017(3)
C4 0.146(6) 0.039(3) 0.076(4) 0.007(3) -0.041(4) -0.029(4)
C5 0.120(5) 0.045(3) 0.057(4) 0.000(3) -0.021(4) -0.042(3)
C6 0.108(5) 0.056(4) 0.075(4) 0.002(3) -0.036(4) -0.040(4)
C7 0.095(4) 0.041(3) 0.071(4) 0.000(3) -0.035(3) -0.026(3)
C8 0.136(8) 0.044(5) 0.043(5) 0.000 0.000 -0.047(5)
C9 0.140(6) 0.055(4) 0.055(4) 0.004(3) -0.019(4) -0.053(4)
C10 0.139(6) 0.055(4) 0.046(3) 0.001(3) -0.011(3) -0.062(4)
C11 0.097(6) 0.051(5) 0.043(4) 0.000 0.000 -0.055(4)
C12 0.040(6) 0.072(8) 0.100(11) 0.000 0.000 0.000
C13 0.044(7) 0.115(12) 0.146(15) 0.000 0.000 0.000
C14 0.041(5) 0.149(10) 0.146(10) 0.000 -0.008(6) 0.000
C15 0.067(8) 0.165(12) 0.156(12) 0.000 -0.004(7) 0.000
C16 0.072(12) 0.176(19) 0.18(2) 0.000 0.000 0.000
C17 0.070(13) 0.19(3) 0.19(3) 0.000 0.000 0.000
C18 0.11(2) 0.19(4) 0.18(10) 0.000 0.000 0.03(2)
C18' 0.08(3) 0.18(7) 0.17(11) -0.01(7) -0.02(4) 0.01(3)

loop_
_atom_type_symbol
_atom_type_description
_atom_type_scat_dispersion_real
_atom_type_scat_dispersion_imag
_atom_type_scat_source
Zr Zr -0.1862 2.2449 'International Tables Vol C Tables 4.2.6.8 and 6.1.1.4'
C C 0.0181 0.0091 'International Tables Vol C Tables 4.2.6.8 and 6.1.1.4'
O O 0.0492 0.0322 'International Tables Vol C Tables 4.2.6.8 and 6.1.1.4'
H H 0.0000 0.0000 'International Tables Vol C Tables 4.2.6.8 and 6.1.1.4'

loop_
_geom_angle_atom_site_label_1
_geom_angle_atom_site_label_2
_geom_angle_atom_site_label_3
_geom_angle
_geom_angle_site_symmetry_1
_geom_angle_site_symmetry_3
O7 Zr1 O7 108.3(3) 11 .
O7 Zr1 O6 70.04(9) 11 10
O7 Zr1 O6 70.04(9) . 10
O7 Zr1 O6 70.04(9) 11 .
O7 Zr1 O6 70.04(9) . .
O6 Zr1 O6 108.7(3) 10 .
O7 Zr1 O1 142.44(8) 11 .
O7 Zr1 O1 78.72(13) . .
O6 Zr1 O1 142.22(8) 10 .
O6 Zr1 O1 78.70(13) . .
O7 Zr1 O1 78.72(13) 11 4
O7 Zr1 O1 142.44(8) . 4
O6 Zr1 O1 78.70(13) 10 4
O6 Zr1 O1 142.22(8) . 4
O1 Zr1 O1 118.69(15) . 4
O7 Zr1 O1 78.72(13) 11 11
O7 Zr1 O1 142.44(8) . 11
O6 Zr1 O1 142.22(8) 10 11
O6 Zr1 O1 78.70(13) . 11
O1 Zr1 O1 75.13(16) . 11
O1 Zr1 O1 74.74(15) 4 11
O7 Zr1 O1 142.44(8) 11 10
O7 Zr1 O1 78.72(13) . 10
O6 Zr1 O1 78.70(13) 10 10
O6 Zr1 O1 142.22(8) . 10
O1 Zr1 O1 74.74(15) . 10
O1 Zr1 O1 75.13(16) 4 10
O1 Zr1 O1 118.69(15) 11 10
O7 Zr1 Zr2 34.74(6) 11 9
O7 Zr1 Zr2 90.04(12) . 9
O6 Zr1 Zr2 35.33(7) 10 9
O6 Zr1 Zr2 89.92(12) . 9
O1 Zr1 Zr2 166.15(8) . 9
O1 Zr1 Zr2 75.17(7) 4 9
O1 Zr1 Zr2 110.63(8) 11 9
O1 Zr1 Zr2 111.26(8) 10 9
O7 Zr1 Zr2 90.04(12) 11 10
O7 Zr1 Zr2 34.74(6) . 10
O6 Zr1 Zr2 35.33(7) 10 10
O6 Zr1 Zr2 89.92(12) . 10
O1 Zr1 Zr2 110.63(8) . 10
O1 Zr1 Zr2 111.26(8) 4 10
O1 Zr1 Zr2 166.15(8) 11 10
O1 Zr1 Zr2 75.17(7) 10 10
Zr2 Zr1 Zr2 60.972(16) 9 10
O7 Zr1 Zr2 34.74(6) 11 2
O7 Zr1 Zr2 90.04(12) . 2
O6 Zr1 Zr2 89.92(12) 10 2
O6 Zr1 Zr2 35.33(7) . 2
O1 Zr1 Zr2 111.26(8) . 2
O1 Zr1 Zr2 110.63(8) 4 2
O1 Zr1 Zr2 75.17(7) 11 2
O1 Zr1 Zr2 166.15(8) 10 2
Zr2 Zr1 Zr2 60.156(17) 9 2
Zr2 Zr1 Zr2 90.981(18) 10 2
O7 Zr1 Zr2 90.04(12) 11 .
O7 Zr1 Zr2 34.74(6) . .
O6 Zr1 Zr2 89.92(12) 10 .
O6 Zr1 Zr2 35.33(7) . .
O1 Zr1 Zr2 75.17(7) . .
O1 Zr1 Zr2 166.15(8) 4 .
O1 Zr1 Zr2 111.26(8) 11 .
O1 Zr1 Zr2 110.63(8) 10 .
Zr2 Zr1 Zr2 90.981(18) 9 .
Zr2 Zr1 Zr2 60.156(17) 10 .
Zr2 Zr1 Zr2 60.972(16) 2 .
O7 Zr2 O7 69.1(2) 3 .
O7 Zr2 O6 70.86(16) 3 2
O7 Zr2 O6 107.51(19) . 2
O7 Zr2 O6 107.51(19) 3 .
O7 Zr2 O6 70.86(16) . .
O6 Zr2 O6 67.3(2) 2 .
O7 Zr2 O4 79.65(17) 3 .
O7 Zr2 O4 79.65(17) . .
O6 Zr2 O4 143.97(11) 2 .
O6 Zr2 O4 143.97(11) . .
O7 Zr2 O5 145.07(10) 3 .
O7 Zr2 O5 145.07(10) . .
O6 Zr2 O5 86.52(17) 2 .
O6 Zr2 O5 86.52(17) . .
O4 Zr2 O5 107.92(19) . .
O7 Zr2 O2 140.48(13) 3 .
O7 Zr2 O2 76.17(13) . .
O6 Zr2 O2 139.95(13) 2 .
O6 Zr2 O2 77.23(14) . .
O4 Zr2 O2 75.97(10) . .
O5 Zr2 O2 73.01(10) . .
O7 Zr2 O2 76.17(13) 3 12
O7 Zr2 O2 140.48(13) . 12
O6 Zr2 O2 77.23(14) 2 12
O6 Zr2 O2 139.95(13) . 12
O4 Zr2 O2 75.97(10) . 12
O5 Zr2 O2 73.01(10) . 12
O2 Zr2 O2 125.83(16) . 12
O7 Zr2 Zr1 34.62(11) 3 9
O7 Zr2 Zr1 88.43(12) . 9
O6 Zr2 Zr1 36.26(11) 2 9
O6 Zr2 Zr1 88.31(13) . 9
O4 Zr2 Zr1 111.56(9) . 9
O5 Zr2 Zr1 117.94(8) . 9
O2 Zr2 Zr1 161.58(8) . 9
O2 Zr2 Zr1 72.57(8) 12 9
O7 Zr2 Zr1 88.43(12) 3 .
O7 Zr2 Zr1 34.62(11) . .
O6 Zr2 Zr1 88.31(13) 2 .
O6 Zr2 Zr1 36.26(11) . .
O4 Zr2 Zr1 111.56(9) . .
O5 Zr2 Zr1 117.94(8) . .
O2 Zr2 Zr1 72.57(8) . .
O2 Zr2 Zr1 161.58(8) 12 .
Zr1 Zr2 Zr1 89.019(18) 9 .
O7 Zr2 Zr2 34.61(10) 3 10
O7 Zr2 Zr2 34.61(10) . 10
O6 Zr2 Zr2 90.50(13) 2 10
O6 Zr2 Zr2 90.50(13) . 10
O4 Zr2 Zr2 75.66(14) . 10
O5 Zr2 Zr2 176.42(13) . 10
O2 Zr2 Zr2 108.27(9) . 10
O2 Zr2 Zr2 108.27(9) 12 10
Zr1 Zr2 Zr2 59.922(8) 9 10
Zr1 Zr2 Zr2 59.922(8) . 10
O7 Zr2 Zr2 88.57(12) 3 2
O7 Zr2 Zr2 88.57(12) . 2
O6 Zr2 Zr2 33.65(11) 2 2
O6 Zr2 Zr2 33.65(11) . 2
O4 Zr2 Zr2 165.66(14) . 2
O5 Zr2 Zr2 86.42(13) . 2
O2 Zr2 Zr2 109.29(8) . 2
O2 Zr2 Zr2 109.29(8) 12 2
Zr1 Zr2 Zr2 59.514(8) 9 2
Zr1 Zr2 Zr2 59.514(8) . 2
Zr2 Zr2 Zr2 90.0 10 2
C1 O1 Zr1 132.2(3) . .
C1 O2 Zr2 133.2(3) . .
C8 O3 H3 109.5 . .
C12 O4 Zr2 128.4(6) . .
Zr2 O5 H5 109.1 . .
Zr2 O6 Zr2 112.7(2) 2 .
Zr2 O6 Zr1 108.41(14) 2 .
Zr2 O6 Zr1 108.41(14) . .
Zr2 O6 H6 109.1 2 .
Zr2 O6 H6 109.1 . .
Zr1 O6 H6 109.1 . .
Zr1 O7 Zr2 110.64(14) . 10
Zr1 O7 Zr2 110.64(14) . .
Zr2 O7 Zr2 110.8(2) 10 .
Zr1 O7 H7 108.2 . .
Zr2 O7 H7 108.2 10 .
Zr2 O7 H7 108.2 . .
O2 C1 O1 126.7(4) . .
O2 C1 C2 117.2(4) . .
O1 C1 C2 116.1(4) . .
C7 C2 C3 118.9(5) . .
C7 C2 C1 121.3(5) . .
C3 C2 C1 119.8(5) . .
C4 C3 C2 119.9(5) . .
C4 C3 H3A 120.0 . .
C2 C3 H3A 120.0 . .
C5 C4 C3 121.7(5) . .
C5 C4 H4 119.2 . .
C3 C4 H4 119.2 . .
C4 C5 C6 119.6(5) . .
C4 C5 C9 121.1(5) . .
C6 C5 C9 119.2(5) . .
C5 C6 C7 120.1(5) . .
C5 C6 H6A 119.9 . .
C7 C6 H6A 119.9 . .
C2 C7 C6 119.8(5) . .
C2 C7 H7A 120.1 . .
C6 C7 H7A 120.1 . .
C9 C8 C9 121.2(7) 6 .
C9 C8 O3 119.4(4) 6 .
C9 C8 O3 119.4(4) . .
C8 C9 C10 118.8(5) . .
C8 C9 C5 123.0(5) . .
C10 C9 C5 118.2(5) . .
C11 C10 C9 121.4(5) . .
C11 C10 H10 119.3 . .
C9 C10 H10 119.3 . .
C10 C11 C10 118.4(7) . 6
C10 C11 C11 120.8(3) . 13_556
C10 C11 C11 120.8(3) 6 13_556
O4 C12 O4 131.9(10) 10 .
O4 C12 C13 114.1(5) 10 .
O4 C12 C13 114.1(5) . .
C14 C13 C14 118.6(12) . 10
C14 C13 C12 120.7(6) . .
C14 C13 C12 120.7(6) 10 .
C15 C14 C13 121.2(12) . .
C15 C14 H14 119.4 . .
C13 C14 H14 119.4 . .
C14 C15 C16 119.2(14) . .
C14 C15 H15 120.4 . .
C16 C15 H15 120.4 . .
C15 C16 C15 120.8(17) 10 .
C15 C16 C17 119.6(8) 10 .
C15 C16 C17 119.6(8) . .
C18' C17 C18' 121(8) . 3
C18' C17 C18' 66(10) . 12
C18' C17 C18' 85(10) 3 12
C18' C17 C18' 85(10) . 10
C18' C17 C18' 66(10) 3 10
C18' C17 C18' 121(8) 12 10
C18' C17 C18 44(10) . .
C18' C17 C18 104(7) 3 .
C18' C17 C18 104(7) 12 .
C18' C17 C18 44(10) 10 .
C18' C17 C18 104(7) . 3
C18' C17 C18 44(10) 3 3
C18' C17 C18 44(10) 12 3
C18' C17 C18 104(7) 10 3
C18 C17 C18 122(5) . 3
C18' C17 C16 119(4) . .
C18' C17 C16 119(4) 3 .
C18' C17 C16 119(4) 12 .
C18' C17 C16 119(4) 10 .
C18 C17 C16 119(3) . .
C18 C17 C16 119(3) 3 .
C18 C18 C17 119(3) 11_655 .
C18 C18 H18 120.6 11_655 .
C17 C18 H18 120.2 . .
C18' C18' C17 119(4) 11_655 .
C18' C18' C18' 90.00(3) 11_655 12
C17 C18' C18' 57(8) . 12
C18' C18' C18' 90.00(3) 11_655 10
C17 C18' C18' 47(10) . 10
C18' C18' C18' 90.000(8) 12 10
C18' C18' H18' 120.4 11_655 .
C17 C18' H18' 120.2 . .
C18' C18' H18' 125.0 12 .
C18' C18' H18' 130.2 10 .

loop_
_geom_bond_atom_site_label_1
_geom_bond_atom_site_label_2
_geom_bond_distance
_geom_bond_site_symmetry_2
Zr1 O7 2.119(4) 11
Zr1 O7 2.119(4) .
Zr1 O6 2.175(4) 10
Zr1 O6 2.175(4) .
Zr1 O1 2.187(3) .
Zr1 O1 2.187(3) 4
Zr1 O1 2.187(3) 11
Zr1 O1 2.187(3) 10
Zr1 Zr2 3.4899(5) 9
Zr1 Zr2 3.4899(5) 10
Zr1 Zr2 3.4899(5) 2
Zr1 Zr2 3.4899(5) .
Zr2 O7 2.125(3) 3
Zr2 O7 2.125(3) .
Zr2 O6 2.127(3) 2
Zr2 O6 2.127(3) .
Zr2 O4 2.182(4) .
Zr2 O5 2.209(5) .
Zr2 O2 2.253(3) .
Zr2 O2 2.253(3) 12
Zr2 Zr1 3.4899(5) 9
Zr2 Zr2 3.4981(10) 10
Zr2 Zr2 3.5410(9) 2
O1 C1 1.267(5) .
O2 C1 1.257(5) .
O3 C8 1.373(9) .
O3 H3 0.8400 .
O4 C12 1.324(6) .
O5 H5 0.8501 .
O6 Zr2 2.127(3) 2
O6 H6 0.8502 .
O7 Zr2 2.125(3) 10
O7 H7 0.8500 .
C1 C2 1.492(6) .
C2 C7 1.342(6) .
C2 C3 1.395(7) .
C3 C4 1.370(7) .
C3 H3A 0.9500 .
C4 C5 1.333(7) .
C4 H4 0.9500 .
C5 C6 1.354(7) .
C5 C9 1.516(7) .
C6 C7 1.421(6) .
C6 H6A 0.9500 .
C7 H7A 0.9500 .
C8 C9 1.361(6) 6
C8 C9 1.361(6) .
C9 C10 1.417(7) .
C10 C11 1.365(6) .
C10 H10 0.9500 .
C11 C10 1.365(6) 6
C11 C11 1.494(13) 13_556
C12 O4 1.324(6) 10
C12 C13 1.493(15) .
C13 C14 1.400(11) .
C13 C14 1.400(11) 10
C14 C15 1.380(12) .
C14 H14 0.9500 .
C15 C16 1.397(12) .
C15 H15 0.9500 .
C16 C15 1.397(12) 10
C16 C17 1.49(2) .
C17 C18' 1.40(11) .
C17 C18' 1.40(11) 3
C17 C18' 1.40(11) 12
C17 C18' 1.40(11) 10
C17 C18 1.42(8) .
C17 C18 1.42(8) 3
C18 C18 1.38(9) 11_655
C18 H18 0.9601 .
C18' C18' 1.39(13) 11_655
C18' C18' 1.5(3) 12
C18' C18' 1.9(4) 10
C18' H18' 0.9600 .

loop_
_platon_squeeze_void_nr
_platon_squeeze_void_average_x
_platon_squeeze_void_average_y
_platon_squeeze_void_average_z
_platon_squeeze_void_volume
_platon_squeeze_void_count_electrons
1 0.311 0.108 -0.066 8566.7 1511.8
